data_7122247
loop_
_publ_author_name
'Buffet, Jean-Charles'
'Turner, Zo\"e R'
'O'Hare, Dermot'

_publ_section_title
;
 Popcorn-shaped polyethylene synthesised using highly active supported
 permethylindenyl metallocene catalyst systems.
;
_journal_issue 78
_journal_name_full 'Chemical communications (Cambridge, England)'
_journal_page_first 10970
_journal_page_last 10973
_journal_paper_doi 10.1039/c8cc05350b
_journal_volume 54
_journal_year 2018
_chemical_absolute_configuration unk
_chemical_formula_moiety 'C38 H50 Si1'
_chemical_formula_sum 'C38 H50 Si'
_chemical_formula_weight 534.90
_space_group_IT_number 19
_space_group_name_Hall 'P 2ac 2ab'
_space_group_name_H-M_alt 'P 21 21 21'
_symmetry_cell_setting orthorhombic
_symmetry_space_group_name_Hall 'P 2ac 2ab'
_symmetry_space_group_name_H-M 'P 21 21 21'
_atom_sites_solution_hydrogens difmap
_atom_sites_solution_primary direct
_audit_creation_date 2018-06-13
_audit_creation_method CRYSTALS_ver_14.43
_audit_update_record
;
2018-06-13 deposited with the CCDC.
2018-08-24 downloaded from the CCDC.
;
_cell_angle_alpha 90
_cell_angle_beta 90
_cell_angle_gamma 90
_cell_formula_units_Z 4
_cell_length_a 10.02650(10)
_cell_length_b 12.77980(10)
_cell_length_c 25.9558(3)
_cell_measurement_reflns_used 4247
_cell_measurement_temperature 150
_cell_measurement_theta_max 27
_cell_measurement_theta_min 5
_cell_volume 3325.89(6)
_computing_cell_refinement 'DENZO/SCALEPACK (Otwinowski & Minor, 1997)'
_computing_data_collection 'COLLECT (Nonius, 2001).'
_computing_data_reduction 'DENZO/SCALEPACK (Otwinowski & Minor, 1997)'
_computing_molecular_graphics 'CAMERON (Watkin et al., 1996)'
_computing_publication_material 'CRYSTALS (Betteridge et al., 2003)'
_computing_structure_refinement 'CRYSTALS (Betteridge et al., 2003)'
_computing_structure_solution 'SIR92 (Altomare et al., 1994)'
_diffrn_ambient_temperature 150
_diffrn_measured_fraction_theta_full 0.990
_diffrn_measured_fraction_theta_max 0.989
_diffrn_measurement_device Area
_diffrn_measurement_device_type 'Nonius KappaCCD'
_diffrn_measurement_method \w
_diffrn_radiation_monochromator graphite
_diffrn_radiation_type 'Mo K\a'
_diffrn_radiation_wavelength 0.71073
_diffrn_reflns_av_R_equivalents 0.022
_diffrn_reflns_limit_h_max 13
_diffrn_reflns_limit_h_min -12
_diffrn_reflns_limit_k_max 16
_diffrn_reflns_limit_k_min -16
_diffrn_reflns_limit_l_max 33
_diffrn_reflns_limit_l_min -33
_diffrn_reflns_number 69900
_diffrn_reflns_theta_full 26.942
_diffrn_reflns_theta_max 27.492
_diffrn_reflns_theta_min 5.133
_diffrn_standards_number 0
_exptl_absorpt_coefficient_mu 0.094
_exptl_absorpt_correction_T_max 0.97
_exptl_absorpt_correction_T_min 0.91
_exptl_absorpt_correction_type multi-scan
_exptl_absorpt_process_details 'DENZO/SCALEPACK (Otwinowski & Minor, 1997)'
_exptl_crystal_colour colourless
_exptl_crystal_density_diffrn 1.068
_exptl_crystal_density_method 'not measured'
_exptl_crystal_description block
_exptl_crystal_F_000 1168
_exptl_crystal_size_max 0.460
_exptl_crystal_size_mid 0.340
_exptl_crystal_size_min 0.320
_refine_diff_density_max 0.34
_refine_diff_density_min -0.22
_refine_ls_extinction_method None
_refine_ls_goodness_of_fit_ref 0.9099
_refine_ls_hydrogen_treatment constr
_refine_ls_matrix_type full
_refine_ls_number_parameters 352
_refine_ls_number_reflns 4228
_refine_ls_number_restraints 0
_refine_ls_R_factor_all 0.0563
_refine_ls_R_factor_gt 0.0445
_refine_ls_shift/su_max 0.0066088
_refine_ls_shift/su_mean 0.0006884
_refine_ls_structure_factor_coef Fsqd
_refine_ls_weighting_details
;
 Method, part 1, Chebychev polynomial, (Watkin, 1994, Prince, 1982) 
 [weight] = 1.0/[A~0~*T~0~(x)+A~1~*T~1~(x) ... +A~n-1~]*T~n-1~(x)] 
 where A~i~ are the Chebychev coefficients listed below and x= Fcalc/Fmax 
 Method = Robust Weighting (Prince, 1982) 
 W = [weight] * [1-(deltaF/6*sigmaF)^2^]^2^ 
 A~i~ are: 
 17.1 25.6 12.2 2.92 
;
_refine_ls_weighting_scheme calc
_refine_ls_wR_factor_all 0.1161
_refine_ls_wR_factor_gt 0.1033
_refine_ls_wR_factor_ref 0.1161
_reflns_limit_h_max 13
_reflns_limit_h_min 0
_reflns_limit_k_max 16
_reflns_limit_k_min 0
_reflns_limit_l_max 33
_reflns_limit_l_min 0
_reflns_number_gt 3570
_reflns_number_total 4228
_reflns_threshold_expression I>2.0\s(I)
_oxford_diffrn_Wilson_B_factor 2.76
_oxford_diffrn_Wilson_scale 6.18
_oxford_refine_ls_r_factor_ref 0.0563
_oxford_refine_ls_scale 0.4350(7)
_oxford_reflns_number_all 4228
_oxford_reflns_threshold_expression_ref I>-3.0\s(I)
_oxford_structure_analysis_title '003TAQA14 At 11:24 on 4/ 3'
_cod_data_source_file c8cc05350b2.cif
_cod_data_source_block 003TAQA14-ZRT
_cod_depositor_comments 'Adding full bibliography for 7122247--7122252.cif.'
_cod_original_sg_symbol_H-M 'P 21 21 21 '
_cod_original_formula_sum 'C38 H50 Si1'
_cod_database_code 7122247

loop_
_symmetry_equiv_pos_as_xyz
x,y,z
x+1/2,-y+1/2,-z
-x,y+1/2,-z+1/2
-x+1/2,-y,z+1/2

loop_
_atom_site_label
_atom_site_type_symbol
_atom_site_fract_x
_atom_site_fract_y
_atom_site_fract_z
_atom_site_U_iso_or_equiv
_atom_site_occupancy
_atom_site_adp_type
_atom_site_refinement_flags_posn
C1 C 0.2234(2) 0.8040(2) 0.26863(10) 0.0351 1.0000 Uani .
C2 C 0.2020(3) 0.7434(3) 0.31785(11) 0.0426 1.0000 Uani .
C3 C 0.1891(2) 0.6412(2) 0.30769(11) 0.0408 1.0000 Uani .
C4 C 0.1701(3) 0.5355(2) 0.22059(12) 0.0432 1.0000 Uani .
C5 C 0.1637(3) 0.5488(3) 0.16697(13) 0.0468 1.0000 Uani .
C6 C 0.1646(3) 0.6481(3) 0.14454(11) 0.0455 1.0000 Uani .
C7 C 0.1784(3) 0.7388(2) 0.17533(10) 0.0382 1.0000 Uani .
C8 C 0.1940(2) 0.72472(19) 0.22783(10) 0.0322 1.0000 Uani .
C9 C 0.1851(2) 0.62528(19) 0.25119(10) 0.0322 1.0000 Uani .
C10 C 0.1939(3) 0.7966(3) 0.36965(12) 0.0598 1.0000 Uani .
C11 C 0.1784(3) 0.5592(3) 0.34888(13) 0.0609 1.0000 Uani .
C12 C 0.1592(4) 0.4280(2) 0.24432(16) 0.0593 1.0000 Uani .
C13 C 0.1535(4) 0.4526(3) 0.13264(18) 0.0778 1.0000 Uani .
C14 C 0.1459(3) 0.6609(4) 0.08696(12) 0.0668 1.0000 Uani .
C15 C 0.1670(3) 0.8468(3) 0.15216(12) 0.0544 1.0000 Uani .
C16 C 0.4527(3) 0.9197(2) 0.20799(12) 0.0450 1.0000 Uani .
C17 C 0.4607(3) 0.9184(2) 0.32250(12) 0.0479 1.0000 Uani .
C18 C 0.5043(2) 0.70655(17) 0.26411(9) 0.0279 1.0000 Uani .
C19 C 0.5945(2) 0.69301(17) 0.21828(9) 0.0292 1.0000 Uani .
C20 C 0.5659(2) 0.69492(19) 0.16614(10) 0.0329 1.0000 Uani .
C21 C 0.6662(3) 0.6823(2) 0.12949(10) 0.0381 1.0000 Uani .
C22 C 0.7963(3) 0.6653(3) 0.14679(11) 0.0436 1.0000 Uani .
C23 C 0.8274(2) 0.6612(2) 0.19868(10) 0.0386 1.0000 Uani .
C24 C 0.7270(2) 0.67508(17) 0.23467(10) 0.0301 1.0000 Uani .
C25 C 0.7285(2) 0.67256(19) 0.29111(9) 0.0304 1.0000 Uani .
C26 C 0.8305(3) 0.6540(2) 0.32585(11) 0.0394 1.0000 Uani .
C27 C 0.8019(3) 0.6498(2) 0.37795(11) 0.0414 1.0000 Uani .
C28 C 0.6714(3) 0.6631(2) 0.39675(10) 0.0379 1.0000 Uani .
C29 C 0.5702(3) 0.68286(19) 0.36114(10) 0.0340 1.0000 Uani .
C30 C 0.5977(2) 0.68869(17) 0.30897(9) 0.0286 1.0000 Uani .
C31 C 0.6297(3) 0.6869(3) 0.07189(11) 0.0512 1.0000 Uani .
C32 C 0.5578(5) 0.7899(3) 0.06025(13) 0.0738 1.0000 Uani .
C33 C 0.5354(4) 0.5947(3) 0.05924(13) 0.0664 1.0000 Uani .
C34 C 0.7518(4) 0.6778(4) 0.03711(12) 0.0705 1.0000 Uani .
C35 C 0.6400(3) 0.6601(3) 0.45441(11) 0.0486 1.0000 Uani .
C36 C 0.5187(6) 0.5922(6) 0.46460(16) 0.1323 1.0000 Uani .
C37 C 0.6146(8) 0.7711(4) 0.47273(15) 0.1132 1.0000 Uani .
C38 C 0.7538(5) 0.6142(5) 0.48611(14) 0.0949 1.0000 Uani .
Si1 Si 0.41153(6) 0.83844(5) 0.26559(3) 0.0324 1.0000 Uani .
H11 H 0.1688 0.8679 0.2663 0.0436 1.0000 Uiso R
H102 H 0.1094 0.7814 0.3860 0.0898 1.0000 Uiso R
H101 H 0.2672 0.7765 0.3909 0.0899 1.0000 Uiso R
H103 H 0.1995 0.8702 0.3639 0.0903 1.0000 Uiso R
H112 H 0.0981 0.5197 0.3440 0.0920 1.0000 Uiso R
H111 H 0.2513 0.5110 0.3469 0.0922 1.0000 Uiso R
H113 H 0.1778 0.5913 0.3829 0.0924 1.0000 Uiso R
H122 H 0.1608 0.4322 0.2815 0.0910 1.0000 Uiso R
H121 H 0.2337 0.3864 0.2324 0.0908 1.0000 Uiso R
H123 H 0.0787 0.3952 0.2332 0.0906 1.0000 Uiso R
H132 H 0.2132 0.4618 0.1030 0.1177 1.0000 Uiso R
H131 H 0.1805 0.3900 0.1523 0.1170 1.0000 Uiso R
H133 H 0.0623 0.4453 0.1205 0.1171 1.0000 Uiso R
H142 H 0.1104 0.7299 0.0780 0.1013 1.0000 Uiso R
H141 H 0.2279 0.6522 0.0682 0.1017 1.0000 Uiso R
H143 H 0.0830 0.6073 0.0744 0.1012 1.0000 Uiso R
H152 H 0.1755 0.9015 0.1787 0.0817 1.0000 Uiso R
H151 H 0.2371 0.8544 0.1268 0.0819 1.0000 Uiso R
H153 H 0.0814 0.8521 0.1349 0.0813 1.0000 Uiso R
H181 H 0.4354 0.6517 0.2642 0.0336 1.0000 Uiso R
H291 H 0.4819 0.6929 0.3726 0.0402 1.0000 Uiso R
H271 H 0.8717 0.6353 0.4014 0.0503 1.0000 Uiso R
H261 H 0.9190 0.6457 0.3134 0.0470 1.0000 Uiso R
H231 H 0.9181 0.6493 0.2096 0.0455 1.0000 Uiso R
H221 H 0.8652 0.6579 0.1228 0.0517 1.0000 Uiso R
H201 H 0.4783 0.7042 0.1545 0.0398 1.0000 Uiso R
H382 H 0.7286 0.6081 0.5218 0.1406 1.0000 Uiso R
H381 H 0.8286 0.6615 0.4814 0.1412 1.0000 Uiso R
H383 H 0.7744 0.5462 0.4722 0.1410 1.0000 Uiso R
H362 H 0.5036 0.5865 0.5012 0.1958 1.0000 Uiso R
H361 H 0.4426 0.6238 0.4482 0.1959 1.0000 Uiso R
H363 H 0.5341 0.5238 0.4499 0.1958 1.0000 Uiso R
H372 H 0.5899 0.7701 0.5089 0.1707 1.0000 Uiso R
H371 H 0.6934 0.8119 0.4674 0.1714 1.0000 Uiso R
H373 H 0.5419 0.7992 0.4528 0.1710 1.0000 Uiso R
H342 H 0.7234 0.6798 0.0009 0.1051 1.0000 Uiso R
H341 H 0.8117 0.7358 0.0445 0.1059 1.0000 Uiso R
H343 H 0.7972 0.6119 0.0438 0.1058 1.0000 Uiso R
H332 H 0.5079 0.5993 0.0235 0.0996 1.0000 Uiso R
H331 H 0.4553 0.5940 0.0806 0.0997 1.0000 Uiso R
H333 H 0.5822 0.5269 0.0638 0.0996 1.0000 Uiso R
H322 H 0.5317 0.7890 0.0245 0.1103 1.0000 Uiso R
H321 H 0.6208 0.8472 0.0660 0.1108 1.0000 Uiso R
H323 H 0.4789 0.7977 0.0819 0.1107 1.0000 Uiso R
H172 H 0.4541 0.8781 0.3540 0.0713 1.0000 Uiso R
H171 H 0.4036 0.9782 0.3245 0.0715 1.0000 Uiso R
H173 H 0.5523 0.9401 0.3167 0.0721 1.0000 Uiso R
H162 H 0.4367 0.8843 0.1754 0.0676 1.0000 Uiso R
H161 H 0.3984 0.9829 0.2086 0.0673 1.0000 Uiso R
H163 H 0.5452 0.9399 0.2102 0.0684 1.0000 Uiso R

loop_
_atom_site_aniso_label
_atom_site_aniso_U_11
_atom_site_aniso_U_22
_atom_site_aniso_U_33
_atom_site_aniso_U_23
_atom_site_aniso_U_13
_atom_site_aniso_U_12
C1 0.0248(10) 0.0360(11) 0.0445(13) -0.0040(12) 0.0006(10) 0.0067(9)
C2 0.0241(12) 0.0617(18) 0.0422(14) -0.0035(13) 0.0016(11) 0.0064(12)
C3 0.0227(11) 0.0562(18) 0.0435(14) 0.0106(13) 0.0021(10) 0.0044(11)
C4 0.0213(11) 0.0374(13) 0.0709(19) -0.0006(13) -0.0024(12) 0.0019(10)
C5 0.0261(13) 0.0529(17) 0.0614(18) -0.0179(14) -0.0054(13) 0.0023(12)
C6 0.0262(12) 0.071(2) 0.0387(13) -0.0065(14) -0.0013(10) 0.0009(14)
C7 0.0246(11) 0.0486(15) 0.0414(13) 0.0076(12) 0.0022(10) 0.0028(11)
C8 0.0198(10) 0.0355(12) 0.0411(12) 0.0030(10) 0.0006(10) 0.0026(8)
C9 0.0168(10) 0.0357(12) 0.0443(13) 0.0049(9) 0.0001(9) 0.0005(9)
C10 0.0442(17) 0.093(3) 0.0418(15) -0.0148(17) 0.0068(13) 0.0099(18)
C11 0.0366(15) 0.087(3) 0.0588(19) 0.0363(18) 0.0040(15) 0.0023(17)
C12 0.0492(17) 0.0376(14) 0.091(2) 0.0031(15) -0.0057(18) -0.0024(13)
C13 0.062(2) 0.078(3) 0.094(3) -0.042(2) -0.016(2) 0.006(2)
C14 0.0453(16) 0.113(3) 0.0423(15) -0.006(2) 0.0025(13) -0.001(2)
C15 0.0488(17) 0.0621(19) 0.0524(16) 0.0215(16) -0.0075(14) 0.0041(16)
C16 0.0392(14) 0.0261(12) 0.0696(18) 0.0071(12) 0.0048(13) 0.0024(11)
C17 0.0440(15) 0.0368(14) 0.0629(18) -0.0145(13) -0.0069(14) 0.0051(13)
C18 0.0221(9) 0.0245(9) 0.0370(11) -0.0005(10) -0.0008(10) 0.0020(8)
C19 0.0238(10) 0.0205(10) 0.0434(12) 0.0004(8) 0.0023(10) 0.0023(9)
C20 0.0256(11) 0.0279(11) 0.0451(13) 0.0034(10) 0.0006(10) 0.0039(10)
C21 0.0374(13) 0.0375(14) 0.0393(13) 0.0062(10) 0.0039(11) 0.0070(11)
C22 0.0307(13) 0.0532(16) 0.0469(14) 0.0059(14) 0.0118(11) 0.0046(13)
C23 0.0224(10) 0.0433(13) 0.0502(14) 0.0058(12) 0.0042(10) 0.0039(12)
C24 0.0229(9) 0.0250(10) 0.0423(12) -0.0003(10) -0.0004(10) 0.0007(8)
C25 0.0228(10) 0.0254(11) 0.0429(12) 0.0009(10) 0.0005(9) 0.0002(9)
C26 0.0253(11) 0.0393(13) 0.0535(15) 0.0029(12) -0.0041(11) -0.0002(12)
C27 0.0357(13) 0.0390(14) 0.0495(15) 0.0037(12) -0.0111(11) 0.0021(12)
C28 0.0386(13) 0.0324(12) 0.0427(12) -0.0001(11) -0.0056(11) -0.0008(12)
C29 0.0303(12) 0.0307(12) 0.0409(12) -0.0015(10) 0.0011(10) 0.0023(10)
C30 0.0239(10) 0.0206(10) 0.0411(12) -0.0002(9) -0.0015(10) -0.0002(9)
C31 0.0506(17) 0.067(2) 0.0360(13) 0.0080(13) 0.0046(12) 0.0135(16)
C32 0.086(3) 0.086(3) 0.0491(18) 0.0219(18) 0.0002(19) 0.033(2)
C33 0.065(2) 0.094(3) 0.0403(16) -0.0086(18) -0.0041(16) 0.002(2)
C34 0.063(2) 0.104(3) 0.0441(16) 0.009(2) 0.0104(16) 0.016(2)
C35 0.0540(17) 0.0517(16) 0.0401(14) 0.0042(13) -0.0041(13) 0.0049(15)
C36 0.127(5) 0.226(8) 0.044(2) 0.033(3) -0.007(3) -0.093(5)
C37 0.211(7) 0.079(3) 0.049(2) -0.007(2) 0.024(3) 0.044(4)
C38 0.102(3) 0.141(4) 0.0419(18) 0.012(2) -0.009(2) 0.048(3)
Si1 0.0262(3) 0.0252(3) 0.0458(3) -0.0038(3) -0.0015(3) 0.0031(2)

loop_
_atom_type_symbol
_atom_type_scat_dispersion_real
_atom_type_scat_dispersion_imag
_atom_type_scat_Cromer_Mann_a1
_atom_type_scat_Cromer_Mann_b1
_atom_type_scat_Cromer_Mann_a2
_atom_type_scat_Cromer_Mann_b2
_atom_type_scat_Cromer_Mann_a3
_atom_type_scat_Cromer_Mann_b3
_atom_type_scat_Cromer_Mann_a4
_atom_type_scat_Cromer_Mann_b4
_atom_type_scat_Cromer_Mann_c
_atom_type_scat_source
C 0.0033 0.0016 2.3100 20.8439 1.0200 10.2075 1.5886 0.5687 0.8650 51.6512 0.2156 'International Tables Vol C 4.2.6.8 and 6.1.1.4'
Si 0.0817 0.0704 6.2915 2.4386 3.0353 32.3337 1.9891 0.6785 1.5410 81.6937 1.1407 'International Tables Vol C 4.2.6.8 and 6.1.1.4'
H 0.0000 0.0000 0.4930 10.5109 0.3229 26.1257 0.1402 3.1424 0.0408 57.7998 0.0030 'International Tables Vol C 4.2.6.8 and 6.1.1.4'

loop_
_geom_angle_atom_site_label_1
_geom_angle_atom_site_label_2
_geom_angle_atom_site_label_3
_geom_angle
_geom_angle_publ_flag
C2 C1 C8 102.9(2) yes
C2 C1 Si1 106.79(17) yes
C8 C1 Si1 108.46(16) yes
C2 C1 H11 113.6 no
C8 C1 H11 114.1 no
Si1 C1 H11 110.5 no
C1 C2 C3 110.4(2) yes
C1 C2 C10 122.1(3) yes
C3 C2 C10 127.6(3) yes
C2 C3 C9 109.4(2) yes
C2 C3 C11 123.2(3) yes
C9 C3 C11 127.4(3) yes
C5 C4 C9 117.9(3) yes
C5 C4 C12 120.8(3) yes
C9 C4 C12 121.4(3) yes
C4 C5 C6 121.5(3) yes
C4 C5 C13 119.1(3) yes
C6 C5 C13 119.4(3) yes
C5 C6 C7 120.6(3) yes
C5 C6 C14 120.5(3) yes
C7 C6 C14 118.8(3) yes
C6 C7 C8 117.5(3) yes
C6 C7 C15 121.1(3) yes
C8 C7 C15 121.3(3) yes
C1 C8 C7 129.2(2) yes
C1 C8 C9 108.6(2) yes
C7 C8 C9 122.2(2) yes
C3 C9 C8 107.5(2) yes
C3 C9 C4 132.5(3) yes
C8 C9 C4 120.0(2) yes
C2 C10 H102 110.4 no
C2 C10 H101 110.7 no
H102 C10 H101 111.5 no
C2 C10 H103 107.5 no
H102 C10 H103 108.6 no
H101 C10 H103 108.1 no
C3 C11 H112 109.4 no
C3 C11 H111 111.0 no
H112 C11 H111 107.2 no
C3 C11 H113 110.6 no
H112 C11 H113 109.7 no
H111 C11 H113 108.9 no
C4 C12 H122 110.8 no
C4 C12 H121 108.3 no
H122 C12 H121 109.6 no
C4 C12 H123 109.7 no
H122 C12 H123 109.9 no
H121 C12 H123 108.4 no
C5 C13 H132 108.8 no
C5 C13 H131 109.5 no
H132 C13 H131 109.6 no
C5 C13 H133 109.4 no
H132 C13 H133 109.3 no
H131 C13 H133 110.4 no
C6 C14 H142 112.1 no
C6 C14 H141 112.4 no
H142 C14 H141 107.1 no
C6 C14 H143 109.3 no
H142 C14 H143 108.4 no
H141 C14 H143 107.4 no
C7 C15 H152 111.3 no
C7 C15 H151 107.9 no
H152 C15 H151 109.9 no
C7 C15 H153 108.3 no
H152 C15 H153 110.5 no
H151 C15 H153 108.7 no
Si1 C16 H162 113.6 no
Si1 C16 H161 108.9 no
H162 C16 H161 108.0 no
Si1 C16 H163 108.3 no
H162 C16 H163 109.7 no
H161 C16 H163 108.3 no
Si1 C17 H172 111.1 no
Si1 C17 H171 108.8 no
H172 C17 H171 109.8 no
Si1 C17 H173 106.5 no
H172 C17 H173 110.3 no
H171 C17 H173 110.2 no
C19 C18 C30 102.65(17) yes
C19 C18 Si1 114.01(16) yes
C30 C18 Si1 114.59(16) yes
C19 C18 H181 110.0 no
C30 C18 H181 109.0 no
Si1 C18 H181 106.5 no
C18 C19 C20 130.3(2) yes
C18 C19 C24 110.2(2) yes
C20 C19 C24 119.5(2) yes
C19 C20 C21 121.1(2) yes
C19 C20 H201 120.9 no
C21 C20 H201 118.0 no
C20 C21 C22 118.2(2) yes
C20 C21 C31 119.1(2) yes
C22 C21 C31 122.7(2) yes
C21 C22 C23 122.0(2) yes
C21 C22 H221 119.5 no
C23 C22 H221 118.5 no
C22 C23 C24 119.2(2) yes
C22 C23 H231 120.3 no
C24 C23 H231 120.5 no
C19 C24 C23 120.1(2) yes
C19 C24 C25 108.3(2) yes
C23 C24 C25 131.6(2) yes
C24 C25 C26 131.5(2) yes
C24 C25 C30 108.5(2) yes
C26 C25 C30 120.0(2) yes
C25 C26 C27 119.3(2) yes
C25 C26 H261 119.1 no
C27 C26 H261 121.5 no
C26 C27 C28 121.8(2) yes
C26 C27 H271 118.9 no
C28 C27 H271 119.2 no
C27 C28 C29 117.9(2) yes
C27 C28 C35 121.9(2) yes
C29 C28 C35 120.2(2) yes
C28 C29 C30 120.9(2) yes
C28 C29 H291 119.9 no
C30 C29 H291 119.2 no
C18 C30 C25 110.2(2) yes
C18 C30 C29 129.7(2) yes
C25 C30 C29 120.0(2) yes
C21 C31 C32 109.6(3) yes
C21 C31 C33 108.8(3) yes
C32 C31 C33 109.0(3) yes
C21 C31 C34 112.4(3) yes
C32 C31 C34 109.1(3) yes
C33 C31 C34 107.9(3) yes
C31 C32 H322 108.0 no
C31 C32 H321 108.1 no
H322 C32 H321 109.2 no
C31 C32 H323 110.9 no
H322 C32 H323 109.5 no
H321 C32 H323 111.0 no
C31 C33 H332 109.3 no
C31 C33 H331 113.0 no
H332 C33 H331 108.1 no
C31 C33 H333 110.5 no
H332 C33 H333 107.6 no
H331 C33 H333 108.2 no
C31 C34 H342 109.3 no
C31 C34 H341 108.7 no
H342 C34 H341 110.3 no
C31 C34 H343 109.7 no
H342 C34 H343 109.2 no
H341 C34 H343 109.6 no
C28 C35 C36 110.5(3) yes
C28 C35 C37 108.5(3) yes
C36 C35 C37 110.2(5) yes
C28 C35 C38 112.6(3) yes
C36 C35 C38 106.6(4) yes
C37 C35 C38 108.5(4) yes
C35 C36 H362 109.9 no
C35 C36 H361 108.5 no
H362 C36 H361 110.1 no
C35 C36 H363 108.7 no
H362 C36 H363 110.3 no
H361 C36 H363 109.4 no
C35 C37 H372 109.5 no
C35 C37 H371 109.0 no
H372 C37 H371 110.9 no
C35 C37 H373 107.9 no
H372 C37 H373 109.4 no
H371 C37 H373 110.1 no
C35 C38 H382 110.7 no
C35 C38 H381 105.7 no
H382 C38 H381 111.9 no
C35 C38 H383 107.8 no
H382 C38 H383 110.0 no
H381 C38 H383 110.5 no
C1 Si1 C18 105.80(10) yes
C1 Si1 C16 111.97(13) yes
C18 Si1 C16 111.34(12) yes
C1 Si1 C17 110.47(13) yes
C18 Si1 C17 111.61(12) yes
C16 Si1 C17 105.76(14) yes

loop_
_geom_bond_atom_site_label_1
_geom_bond_atom_site_label_2
_geom_bond_distance
_geom_bond_publ_flag
C1 C2 1.509(4) yes
C1 C8 1.495(4) yes
C1 Si1 1.939(2) yes
C1 H11 0.984 no
C2 C3 1.339(4) yes
C2 C10 1.509(4) yes
C3 C9 1.481(4) yes
C3 C11 1.501(4) yes
C4 C5 1.404(4) yes
C4 C9 1.403(4) yes
C4 C12 1.510(4) yes
C5 C6 1.396(5) yes
C5 C13 1.522(5) yes
C6 C7 1.414(4) yes
C6 C14 1.515(4) yes
C7 C8 1.383(4) yes
C7 C15 1.510(4) yes
C8 C9 1.411(3) yes
C10 H102 0.968 no
C10 H101 0.954 no
C10 H103 0.955 no
C11 H112 0.959 no
C11 H111 0.957 no
C11 H113 0.975 no
C12 H122 0.966 no
C12 H121 0.968 no
C12 H123 0.954 no
C13 H132 0.983 no
C13 H131 0.988 no
C13 H133 0.972 no
C14 H142 0.979 no
C14 H141 0.962 no
C14 H143 0.987 no
C15 H152 0.984 no
C15 H151 0.968 no
C15 H153 0.970 no
C16 Si1 1.866(3) yes
C16 H162 0.972 no
C16 H161 0.975 no
C16 H163 0.964 no
C17 Si1 1.863(3) yes
C17 H172 0.968 no
C17 H171 0.956 no
C17 H173 0.971 no
C18 C19 1.505(3) yes
C18 C30 1.512(3) yes
C18 Si1 1.925(2) yes
C18 H181 0.984 no
C19 C20 1.383(3) yes
C19 C24 1.413(3) yes
C20 C21 1.394(3) yes
C20 H201 0.936 no
C21 C22 1.397(4) yes
C21 C31 1.540(4) yes
C22 C23 1.384(4) yes
C22 H221 0.934 no
C23 C24 1.385(3) yes
C23 H231 0.964 no
C24 C25 1.465(3) yes
C25 C26 1.384(3) yes
C25 C30 1.406(3) yes
C26 C27 1.384(4) yes
C26 H261 0.951 no
C27 C28 1.406(4) yes
C27 H271 0.947 no
C28 C29 1.396(3) yes
C28 C35 1.530(4) yes
C29 C30 1.384(3) yes
C29 H291 0.943 no
C31 C32 1.530(5) yes
C31 C33 1.546(5) yes
C31 C34 1.526(4) yes
C32 H322 0.964 no
C32 H321 0.979 no
C32 H323 0.975 no
C33 H332 0.969 no
C33 H331 0.975 no
C33 H333 0.993 no
C34 H342 0.981 no
C34 H341 0.973 no
C34 H343 0.973 no
C35 C36 1.518(6) yes
C35 C37 1.518(5) yes
C35 C38 1.524(5) yes
C36 H362 0.963 no
C36 H361 0.962 no
C36 H363 0.966 no
C37 H372 0.972 no
C37 H371 0.957 no
C37 H373 0.964 no
C38 H382 0.963 no
C38 H381 0.971 no
C38 H383 0.963 no

loop_
_geom_hbond_atom_site_label_D
_geom_hbond_atom_site_label_H
_geom_hbond_atom_site_label_A
_geom_hbond_angle_DHA
_geom_hbond_distance_DH
_geom_hbond_distance_HA
_geom_hbond_distance_DA
_geom_hbond_publ_flag
C12 H122 C11 140.26(11) 0.966 2.393 3.196(4) yes
C18 H181 C9 141.54(7) 0.984 2.554 3.381(4) yes
